data_4310823
loop_
_publ_author_name
'Ulrich Kortz'
'Saritha Nellutla'
'Ashley C. Stowe'
'Naresh S. Dalal'
'Urs Rauwald'
'Welbeck Danquah'
'Didier Ravot'

_publ_section_title
;
 Sandwich-type Germanotungstates: Structure and Magnetic Properties of the
 Dimeric Polyoxoanions [M~4~(H~2~O)~2~(GeW~9~O~34~)~2~]^12-^ (M = Mn^2+^,
 Cu^2+^, Zn^2+^, Cd^2+^)
;
_journal_name_full 'Inorganic Chemistry'
_journal_page_first 2308
_journal_page_last 2317
_journal_paper_doi 10.1021/ic0354421
_journal_volume 43
_journal_year 2004
_chemical_formula_sum 'Cd4 Ge2 Na12 O102.2 W18'
_chemical_formula_weight 5815.16
_chemical_name_systematic
; 
 ? 
;
_space_group_IT_number 2
_symmetry_cell_setting triclinic
_symmetry_space_group_name_Hall '-P 1'
_symmetry_space_group_name_H-M 'P -1'
_atom_sites_solution_hydrogens geom
_atom_sites_solution_primary direct
_atom_sites_solution_secondary difmap
_audit_creation_method SHELXL-97
_cell_angle_alpha 98.149(3)
_cell_angle_beta 105.677(3)
_cell_angle_gamma 112.233(2)
_cell_formula_units_Z 1
_cell_length_a 11.6923(17)
_cell_length_b 12.8464(18)
_cell_length_c 17.616(2)
_cell_measurement_reflns_used 5454
_cell_measurement_temperature 173(2)
_cell_measurement_theta_max 28.29
_cell_measurement_theta_min 2.44
_cell_volume 2268.1(5)
_computing_cell_refinement 'Bruker SMART'
_computing_data_collection 'Bruker SMART'
_computing_data_reduction 'Bruker SHELXTL'
_computing_molecular_graphics 'Bruker SHELXTL'
_computing_publication_material 'Bruker SHELXTL'
_computing_structure_refinement 'SHELXL-97 (Sheldrick, 1997)'
_computing_structure_solution 'SHELXS-97 (Sheldrick, 1990)'
_diffrn_ambient_temperature 173(2)
_diffrn_measured_fraction_theta_full 0.928
_diffrn_measured_fraction_theta_max 0.928
_diffrn_measurement_device_type 'SMART CCD area detector'
_diffrn_measurement_method 'omega scans'
_diffrn_radiation_monochromator graphite
_diffrn_radiation_source 'normal-focus sealed tube'
_diffrn_radiation_type MoK\a
_diffrn_radiation_wavelength 0.71073
_diffrn_reflns_av_R_equivalents 0.0402
_diffrn_reflns_av_sigmaI/netI 0.0728
_diffrn_reflns_limit_h_max 14
_diffrn_reflns_limit_h_min -15
_diffrn_reflns_limit_k_max 16
_diffrn_reflns_limit_k_min -15
_diffrn_reflns_limit_l_max 16
_diffrn_reflns_limit_l_min -23
_diffrn_reflns_number 15192
_diffrn_reflns_theta_full 28.32
_diffrn_reflns_theta_max 28.32
_diffrn_reflns_theta_min 1.25
_diffrn_standards_decay_% 0
_exptl_absorpt_coefficient_mu 24.470
_exptl_absorpt_correction_T_max 0.0923
_exptl_absorpt_correction_T_min 0.0318
_exptl_absorpt_correction_type multi-scan
_exptl_absorpt_process_details SADABS
_exptl_crystal_colour colorless
_exptl_crystal_density_diffrn 4.258
_exptl_crystal_density_method 'not measured'
_exptl_crystal_description block
_exptl_crystal_F_000 2538
_exptl_crystal_size_max 0.20
_exptl_crystal_size_mid 0.16
_exptl_crystal_size_min 0.12
_refine_diff_density_max 4.354
_refine_diff_density_min -4.626
_refine_diff_density_rms 0.644
_refine_ls_extinction_method none
_refine_ls_goodness_of_fit_ref 1.119
_refine_ls_hydrogen_treatment mixed
_refine_ls_matrix_type full
_refine_ls_number_parameters 397
_refine_ls_number_reflns 10490
_refine_ls_number_restraints 0
_refine_ls_restrained_S_all 1.119
_refine_ls_R_factor_all 0.0740
_refine_ls_R_factor_gt 0.0591
_refine_ls_shift/su_max 0.001
_refine_ls_shift/su_mean 0.000
_refine_ls_structure_factor_coef Fsqd
_refine_ls_weighting_details 'calc w=1/[\s^2^(Fo^2^)+(0.0534P)^2^+118.2172P] where P=(Fo^2^+2Fc^2^)/3'
_refine_ls_weighting_scheme calc
_refine_ls_wR_factor_gt 0.1430
_refine_ls_wR_factor_ref 0.1544
_reflns_number_gt 8641
_reflns_number_total 10490
_reflns_threshold_expression >2sigma(I)
_cod_data_source_file ic0354421si20031215_053049_1.cif
_cod_data_source_block u123aabs
_cod_depositor_comments
;
The following automatic conversions were performed:
'_symmetry_cell_setting' value 'Triclinic' changed to 'triclinic'
according to '/home/saulius/struct/CIF-dictionaries/cif_core.dic'
dictionary named 'cif_core.dic' version 2.4.1 from 2010-06-29.

Automatic conversion script
Id: cif_fix_enum 1527 2010-12-29 10:47:43Z saulius 
;
_cod_original_cell_volume 2268.0(6)
_cod_original_formula_sum 'Cd4 Ge2 Na12 O102.20 W18'
_cod_database_code 4310823

loop_
_publ_contact_author_name
_publ_contact_author_address
_publ_contact_author_email
_publ_contact_author_fax
_publ_contact_author_phone
'Ulrich KORTZ'
; 
International University Bremen
School of Engineering and Science
P.O. Box 750 561
28725 Bremen
Germany
;
u.kortz@iu-bremen.de '+49-421-200 3229' '+49-421-200 3235'
'Naresh S. Dalal'
; 
Department of Chemistry and Biochemistry
Florida State University and
National High Magnetic Field Laboratory
Tallahassee, FL 32306-4390 
USA 
;
dalal@chemmail.chem.fsu.edu '+1-850-644 3398' '+1-850-644 8281'

loop_
_symmetry_equiv_pos_as_xyz
'x, y, z'
'-x, -y, -z'

loop_
_atom_site_label
_atom_site_type_symbol
_atom_site_fract_x
_atom_site_fract_y
_atom_site_fract_z
_atom_site_U_iso_or_equiv
_atom_site_adp_type
_atom_site_occupancy
_atom_site_symmetry_multiplicity
_atom_site_calc_flag
_atom_site_refinement_flags
_atom_site_disorder_assembly
_atom_site_disorder_group
W1 W 0.10778(7) 0.61470(6) 0.40164(4) 0.01051(15) Uani 1 1 d . . .
W2 W 0.41215(6) 0.65884(6) 0.35277(4) 0.01028(15) Uani 1 1 d . . .
W3 W 0.15819(7) 0.35551(6) 0.31834(4) 0.01037(15) Uani 1 1 d . . .
W4 W 0.04280(6) 0.77674(6) 0.27259(4) 0.00952(14) Uani 1 1 d . . .
W5 W 0.34467(6) 0.82203(6) 0.22393(4) 0.00973(15) Uani 1 1 d . . .
W6 W 0.38963(6) 0.58769(6) 0.15236(4) 0.00913(14) Uani 1 1 d . . .
W7 W 0.13034(6) 0.28417(6) 0.11834(4) 0.00897(14) Uani 1 1 d . . .
W8 W -0.14381(6) 0.24720(6) 0.16377(4) 0.01000(15) Uani 1 1 d . . .
W9 W -0.18899(6) 0.50691(6) 0.24645(4) 0.00958(14) Uani 1 1 d . . .
Ge1 Ge 0.08600(16) 0.53715(15) 0.18436(10) 0.0083(3) Uani 1 1 d . . .
Cd1 Cd -0.16192(12) 0.59337(11) 0.05633(7) 0.0109(2) Uani 1 1 d . . .
Cd2 Cd 0.11928(12) 0.64043(11) 0.01560(7) 0.0103(2) Uani 1 1 d . . .
Na1 Na 0.4502(7) 0.4146(7) 0.2726(5) 0.0188(16) Uani 1 1 d . . .
Na2 Na 0.4700(8) 0.1600(7) 0.3108(5) 0.0213(16) Uani 1 1 d . . .
Na3 Na -0.1315(7) -0.0103(6) 0.0235(4) 0.0174(15) Uani 1 1 d . . .
Na4 Na 0.7745(7) 0.7397(7) 0.4793(4) 0.0194(16) Uani 1 1 d . . .
Na5 Na -0.107(2) 0.329(2) 0.3724(13) 0.031(5) Uani 0.40 1 d P . .
Na6 Na -0.3141(13) 0.0470(11) 0.2698(8) 0.019(3) Uani 0.60 1 d P . .
Na7 Na -0.4696(19) 0.021(2) 0.0179(11) 0.032(5) Uani 0.50 1 d P . .
Na8 Na -0.1147(15) -0.0131(14) 0.4274(10) 0.023(3) Uani 0.50 1 d P . .
O1GE O 0.0278(11) 0.5936(10) 0.2553(7) 0.011(2) Uiso 1 1 d . . .
O1T O 0.1477(12) 0.6382(11) 0.5062(8) 0.017(3) Uiso 1 1 d . . .
O1CW O -0.3161(13) 0.6615(12) 0.0459(8) 0.020(3) Uiso 1 1 d . . .
O2GE O 0.2571(12) 0.6273(11) 0.2167(7) 0.012(2) Uiso 1 1 d . . .
O2T O 0.5414(11) 0.6914(11) 0.4424(7) 0.012(2) Uiso 1 1 d . . .
O3GE O 0.0652(11) 0.3975(10) 0.1940(7) 0.009(2) Uiso 1 1 d . . .
O3T O 0.2149(12) 0.3003(11) 0.3948(7) 0.013(2) Uiso 1 1 d . . .
O4GE O 0.0038(11) 0.5341(10) 0.0865(7) 0.011(2) Uiso 1 1 d . . .
O4T O 0.0503(12) 0.9146(11) 0.3095(7) 0.014(2) Uiso 1 1 d . . .
O4CD O -0.0186(11) 0.7517(11) 0.1652(7) 0.012(2) Uiso 1 1 d . . .
O5T O 0.4446(12) 0.9697(11) 0.2465(7) 0.015(3) Uiso 1 1 d . . .
O5CD O 0.2323(12) 0.7963(11) 0.1256(7) 0.013(2) Uiso 1 1 d . . .
O6T O 0.5158(12) 0.5794(12) 0.1229(8) 0.017(3) Uiso 1 1 d . . .
O6CD O 0.2685(12) 0.5656(11) 0.0558(8) 0.015(3) Uiso 1 1 d . . .
O7A O 0.0614(12) 0.3232(11) 0.0283(7) 0.012(2) Uiso 1 1 d . . .
O7T O 0.1794(12) 0.1833(11) 0.0791(8) 0.015(3) Uiso 1 1 d . . .
O8A O -0.2036(12) 0.2780(12) 0.0712(8) 0.017(3) Uiso 1 1 d . . .
O8T O -0.2756(13) 0.1203(12) 0.1573(8) 0.019(3) Uiso 1 1 d . . .
O9T O -0.3358(12) 0.4642(11) 0.2653(8) 0.016(3) Uiso 1 1 d . . .
O9CD O -0.2390(12) 0.4944(11) 0.1398(7) 0.014(3) Uiso 1 1 d . . .
O12 O 0.2821(11) 0.6707(10) 0.3934(7) 0.011(2) Uiso 1 1 d . . .
O13 O 0.1114(11) 0.4626(10) 0.3737(7) 0.010(2) Uiso 1 1 d . . .
O14 O 0.1081(11) 0.7554(11) 0.3898(7) 0.012(2) Uiso 1 1 d . . .
O19 O -0.0764(11) 0.5360(10) 0.3649(7) 0.010(2) Uiso 1 1 d . . .
O23 O 0.3141(12) 0.4932(11) 0.3329(7) 0.013(2) Uiso 1 1 d . . .
O25 O 0.4500(11) 0.8046(10) 0.3328(7) 0.009(2) Uiso 1 1 d . . .
O26 O 0.4850(12) 0.6185(11) 0.2752(8) 0.016(3) Uiso 1 1 d . . .
O37 O 0.2004(11) 0.2786(10) 0.2356(7) 0.009(2) Uiso 1 1 d . . .
O38 O -0.0198(11) 0.2466(10) 0.2719(7) 0.009(2) Uiso 1 1 d . . .
O45 O 0.2256(12) 0.8254(11) 0.2787(7) 0.014(2) Uiso 1 1 d . . .
O49 O -0.1269(11) 0.6759(10) 0.2768(7) 0.009(2) Uiso 1 1 d . . .
O56 O 0.4474(12) 0.7557(11) 0.1806(7) 0.013(2) Uiso 1 1 d . . .
O67 O 0.2946(11) 0.4269(10) 0.1524(7) 0.008(2) Uiso 1 1 d . . .
O78 O -0.0384(11) 0.1816(10) 0.1176(7) 0.011(2) Uiso 1 1 d . . .
O89 O -0.1678(12) 0.3624(11) 0.2305(8) 0.015(3) Uiso 1 1 d . . .
O1W O -0.3338(14) 0.0007(13) -0.0605(9) 0.025(3) Uiso 1 1 d . . .
O2W O 0.7570(13) 0.5432(12) 0.4539(8) 0.018(3) Uiso 1 1 d . . .
O3W O 1.014(2) 0.8020(18) 0.5219(13) 0.053(5) Uiso 1 1 d . . .
O4W O -0.0526(13) 0.0585(12) -0.0831(8) 0.020(3) Uiso 1 1 d . . .
O5W O -0.4875(14) 0.3181(13) 0.0718(9) 0.024(3) Uiso 1 1 d . . .
O6W O -0.5091(16) 0.1510(15) -0.0540(10) 0.034(4) Uiso 1 1 d . . .
O7W O -0.2255(15) -0.1034(14) 0.1121(9) 0.028(3) Uiso 1 1 d . . .
O8W O 0.5082(13) 0.3490(12) 0.3900(8) 0.022(3) Uiso 1 1 d . . .
O9W O 0.4305(13) 0.2225(12) 0.1893(8) 0.021(3) Uiso 1 1 d . . .
O10W O 0.2325(14) 0.0822(13) 0.2515(9) 0.025(3) Uiso 1 1 d . . .
O11W O -0.1125(18) 0.0241(16) 0.2913(11) 0.041(4) Uiso 1 1 d . . .
O12W O 0.7564(14) 0.7803(13) 0.3521(9) 0.025(3) Uiso 1 1 d . . .
O13W O -0.3094(17) -0.0031(15) 0.3929(10) 0.036(4) Uiso 1 1 d . . .
O14W O 0.866(3) 0.952(3) 0.530(2) 0.032(7) Uiso 0.50 1 d P . .
O15W O 0.379(3) 0.931(3) 0.465(2) 0.033(7) Uiso 0.50 1 d P . .
O16W O 0.549(3) 0.134(3) 0.4405(18) 0.025(6) Uiso 0.50 1 d P . .
O17W O -0.293(2) 0.2254(19) 0.3280(13) 0.016(4) Uiso 0.60 1 d P . .
O18W O 0.402(3) 0.050(3) 0.4101(18) 0.024(6) Uiso 0.50 1 d P . .
O19W O 0.799(3) 0.926(3) 0.5370(19) 0.029(7) Uiso 0.50 1 d P . .

loop_
_atom_site_aniso_label
_atom_site_aniso_U_11
_atom_site_aniso_U_22
_atom_site_aniso_U_33
_atom_site_aniso_U_23
_atom_site_aniso_U_13
_atom_site_aniso_U_12
W1 0.0113(3) 0.0127(3) 0.0074(3) 0.0004(3) 0.0026(3) 0.0065(3)
W2 0.0100(3) 0.0119(3) 0.0079(3) 0.0010(3) 0.0019(3) 0.0053(3)
W3 0.0135(3) 0.0110(3) 0.0073(3) 0.0016(3) 0.0032(3) 0.0068(3)
W4 0.0104(3) 0.0084(3) 0.0087(3) -0.0001(2) 0.0024(3) 0.0046(2)
W5 0.0106(3) 0.0080(3) 0.0090(3) 0.0000(2) 0.0021(3) 0.0042(2)
W6 0.0094(3) 0.0103(3) 0.0076(3) 0.0010(2) 0.0022(2) 0.0052(2)
W7 0.0109(3) 0.0085(3) 0.0075(3) 0.0006(2) 0.0024(2) 0.0054(2)
W8 0.0111(3) 0.0086(3) 0.0094(3) 0.0011(3) 0.0036(3) 0.0038(2)
W9 0.0095(3) 0.0095(3) 0.0086(3) 0.0003(2) 0.0027(2) 0.0042(2)
Ge1 0.0096(8) 0.0072(8) 0.0076(8) 0.0001(6) 0.0023(7) 0.0042(6)
Cd1 0.0125(6) 0.0120(6) 0.0087(5) 0.0014(5) 0.0031(5) 0.0067(5)
Cd2 0.0114(5) 0.0104(6) 0.0080(6) 0.0008(5) 0.0021(5) 0.0053(5)
Na1 0.015(3) 0.024(4) 0.018(4) 0.003(3) 0.003(3) 0.012(3)
Na2 0.027(4) 0.018(4) 0.020(4) 0.004(3) 0.003(3) 0.014(3)
Na3 0.023(4) 0.014(4) 0.013(4) 0.002(3) 0.005(3) 0.008(3)
Na4 0.022(4) 0.029(4) 0.013(3) 0.006(3) 0.007(3) 0.015(3)
Na5 0.044(13) 0.026(11) 0.023(11) 0.006(9) 0.022(10) 0.007(10)
Na6 0.028(7) 0.018(6) 0.023(7) 0.014(5) 0.023(6) 0.012(5)
Na7 0.037(16) 0.040(16) 0.029(15) 0.005(11) 0.016(10) 0.025(13)
Na8 0.016(7) 0.020(8) 0.030(9) 0.004(7) 0.004(7) 0.009(6)

loop_
_atom_type_symbol
_atom_type_description
_atom_type_scat_dispersion_real
_atom_type_scat_dispersion_imag
_atom_type_scat_source
O O 0.0106 0.0060 'International Tables Vol C Tables 4.2.6.8 and 6.1.1.4'
Na Na 0.0362 0.0249 'International Tables Vol C Tables 4.2.6.8 and 6.1.1.4'
Cd Cd -0.8075 1.2024 'International Tables Vol C Tables 4.2.6.8 and 6.1.1.4'
Ge Ge 0.1547 1.8001 'International Tables Vol C Tables 4.2.6.8 and 6.1.1.4'
W W -0.8490 6.8722 'International Tables Vol C Tables 4.2.6.8 and 6.1.1.4'

loop_
_geom_angle_atom_site_label_1
_geom_angle_atom_site_label_2
_geom_angle_atom_site_label_3
_geom_angle
_geom_angle_site_symmetry_1
_geom_angle_site_symmetry_3
_geom_angle_publ_flag
O1T W1 O14 100.7(6) . . ?
O1T W1 O19 101.3(6) . . ?
O14 W1 O19 93.5(5) . . ?
O1T W1 O12 101.0(5) . . ?
O14 W1 O12 88.1(5) . . ?
O19 W1 O12 156.9(5) . . ?
O1T W1 O13 99.6(6) . . ?
O14 W1 O13 158.7(5) . . ?
O19 W1 O13 88.5(5) . . ?
O12 W1 O13 82.0(5) . . ?
O1T W1 O1GE 171.3(5) . . ?
O14 W1 O1GE 73.4(5) . . ?
O19 W1 O1GE 73.1(4) . . ?
O12 W1 O1GE 85.4(4) . . ?
O13 W1 O1GE 87.0(4) . . ?
O1T W1 Na5 90.0(6) . . ?
O14 W1 Na5 140.9(6) . . ?
O19 W1 Na5 47.4(6) . . ?
O12 W1 Na5 126.8(5) . . ?
O13 W1 Na5 44.8(5) . . ?
O1GE W1 Na5 90.9(5) . . ?
O2T W2 O25 102.3(5) . . ?
O2T W2 O12 101.8(5) . . ?
O25 W2 O12 90.0(5) . . ?
O2T W2 O26 99.3(5) . . ?
O25 W2 O26 90.8(5) . . ?
O12 W2 O26 158.2(5) . . ?
O2T W2 O23 101.3(5) . . ?
O25 W2 O23 156.4(5) . . ?
O12 W2 O23 85.0(5) . . ?
O26 W2 O23 85.5(5) . . ?
O2T W2 O2GE 170.7(5) . . ?
O25 W2 O2GE 72.6(4) . . ?
O12 W2 O2GE 86.1(4) . . ?
O26 W2 O2GE 73.3(5) . . ?
O23 W2 O2GE 84.1(5) . . ?
O2T W2 Na1 89.8(4) . . ?
O25 W2 Na1 134.3(4) . . ?
O12 W2 Na1 130.8(4) . . ?
O26 W2 Na1 43.6(4) . . ?
O23 W2 Na1 45.7(4) . . ?
O2GE W2 Na1 88.6(3) . . ?
O3T W3 O38 101.0(5) . . ?
O3T W3 O13 101.7(5) . . ?
O38 W3 O13 90.1(5) . . ?
O3T W3 O23 101.9(5) . . ?
O38 W3 O23 157.0(5) . . ?
O13 W3 O23 84.2(5) . . ?
O3T W3 O37 97.6(5) . . ?
O38 W3 O37 91.3(5) . . ?
O13 W3 O37 160.0(5) . . ?
O23 W3 O37 86.7(5) . . ?
O3T W3 O3GE 169.2(5) . . ?
O38 W3 O3GE 73.1(4) . . ?
O13 W3 O3GE 87.5(4) . . ?
O23 W3 O3GE 84.4(5) . . ?
O37 W3 O3GE 73.8(4) . . ?
O3T W3 Na5 91.6(6) . . ?
O38 W3 Na5 48.2(5) . . ?
O13 W3 Na5 45.6(5) . . ?
O23 W3 Na5 129.8(5) . . ?
O37 W3 Na5 139.5(5) . . ?
O3GE W3 Na5 91.0(5) . . ?
O3T W3 Na1 89.6(4) . . ?
O38 W3 Na1 137.2(4) . . ?
O13 W3 Na1 128.4(4) . . ?
O23 W3 Na1 44.3(4) . . ?
O37 W3 Na1 45.9(4) . . ?
O3GE W3 Na1 88.9(3) . . ?
Na5 W3 Na1 174.1(4) . . ?
O4T W4 O4CD 102.9(6) . . ?
O4T W4 O49 100.1(5) . . ?
O4CD W4 O49 93.9(5) . . ?
O4T W4 O45 99.2(5) . . ?
O4CD W4 O45 93.7(5) . . ?
O49 W4 O45 157.0(5) . . ?
O4T W4 O14 94.0(5) . . ?
O4CD W4 O14 163.0(5) . . ?
O49 W4 O14 81.0(5) . . ?
O45 W4 O14 85.3(5) . . ?
O4T W4 O1GE 165.7(5) . . ?
O4CD W4 O1GE 90.0(5) . . ?
O49 W4 O1GE 72.4(4) . . ?
O45 W4 O1GE 86.0(5) . . ?
O14 W4 O1GE 73.0(4) . . ?
O5T W5 O5CD 101.1(6) . . ?
O5T W5 O45 100.5(6) . . ?
O5CD W5 O45 94.5(5) . . ?
O5T W5 O56 100.8(5) . . ?
O5CD W5 O56 93.4(5) . . ?
O45 W5 O56 155.4(5) . . ?
O5T W5 O25 94.0(5) . . ?
O5CD W5 O25 164.8(5) . . ?
O45 W5 O25 84.1(5) . . ?
O56 W5 O25 82.3(5) . . ?
O5T W5 O2GE 165.9(5) . . ?
O5CD W5 O2GE 91.8(5) . . ?
O45 W5 O2GE 84.0(5) . . ?
O56 W5 O2GE 72.5(5) . . ?
O25 W5 O2GE 73.0(4) . . ?
O5T W5 Na6 34.9(5) . 1_665 ?
O5CD W5 Na6 114.9(4) . 1_665 ?
O45 W5 Na6 127.7(4) . 1_665 ?
O56 W5 Na6 68.6(4) . 1_665 ?
O25 W5 Na6 77.1(4) . 1_665 ?
O2GE W5 Na6 133.3(4) . 1_665 ?
O6T W6 O6CD 102.0(6) . . ?
O6T W6 O67 100.7(6) . . ?
O6CD W6 O67 91.3(5) . . ?
O6T W6 O56 100.4(6) . . ?
O6CD W6 O56 92.4(5) . . ?
O67 W6 O56 157.3(5) . . ?
O6T W6 O26 95.5(6) . . ?
O6CD W6 O26 162.5(5) . . ?
O67 W6 O26 86.1(5) . . ?
O56 W6 O26 83.7(5) . . ?
O6T W6 O2GE 167.7(5) . . ?
O6CD W6 O2GE 88.4(5) . . ?
O67 W6 O2GE 85.5(5) . . ?
O56 W6 O2GE 72.2(5) . . ?
O26 W6 O2GE 74.2(5) . . ?
O6T W6 Na1 84.4(5) . . ?
O6CD W6 Na1 135.9(4) . . ?
O67 W6 Na1 45.0(4) . . ?
O56 W6 Na1 129.9(4) . . ?
O26 W6 Na1 46.3(4) . . ?
O2GE W6 Na1 92.9(3) . . ?
O7T W7 O7A 102.3(6) . . ?
O7T W7 O78 100.4(5) . . ?
O7A W7 O78 93.7(5) . . ?
O7T W7 O67 100.0(5) . . ?
O7A W7 O67 91.0(5) . . ?
O78 W7 O67 157.6(5) . . ?
O7T W7 O37 93.9(5) . . ?
O7A W7 O37 163.6(5) . . ?
O78 W7 O37 85.6(5) . . ?
O67 W7 O37 83.7(5) . . ?
O7T W7 O3GE 166.9(5) . . ?
O7A W7 O3GE 89.8(5) . . ?
O78 W7 O3GE 73.7(5) . . ?
O67 W7 O3GE 84.4(4) . . ?
O37 W7 O3GE 74.2(4) . . ?
O7T W7 Na1 85.3(4) . . ?
O7A W7 Na1 132.1(4) . . ?
O78 W7 Na1 131.9(4) . . ?
O67 W7 Na1 41.4(4) . . ?
O37 W7 Na1 46.3(3) . . ?
O3GE W7 Na1 90.2(3) . . ?
O7T W7 Na3 65.3(4) . . ?
O7A W7 Na3 87.9(4) . . ?
O78 W7 Na3 37.7(4) . . ?
O67 W7 Na3 164.6(4) . . ?
O37 W7 Na3 101.2(3) . . ?
O3GE W7 Na3 110.9(3) . . ?
Na1 W7 Na3 135.77(17) . . ?
O8T W8 O8A 102.4(6) . . ?
O8T W8 O89 101.3(6) . . ?
O8A W8 O89 95.6(6) . . ?
O8T W8 O78 101.1(6) . . ?
O8A W8 O78 90.6(5) . . ?
O89 W8 O78 154.9(5) . . ?
O8T W8 O38 94.4(5) . . ?
O8A W8 O38 162.5(5) . . ?
O89 W8 O38 85.7(5) . . ?
O78 W8 O38 81.4(5) . . ?
O8T W8 O3GE 164.9(5) . . ?
O8A W8 O3GE 91.1(5) . . ?
O89 W8 O3GE 84.0(5) . . ?
O78 W8 O3GE 71.6(4) . . ?
O38 W8 O3GE 71.7(4) . . ?
O8T W8 Na5 85.4(6) . . ?
O8A W8 Na5 139.9(6) . . ?
O89 W8 Na5 44.5(5) . . ?
O78 W8 Na5 126.9(5) . . ?
O38 W8 Na5 45.6(5) . . ?
O3GE W8 Na5 88.8(5) . . ?
O8T W8 Na6 31.7(5) . . ?
O8A W8 Na6 131.4(5) . . ?
O89 W8 Na6 85.1(4) . . ?
O78 W8 Na6 108.7(4) . . ?
O38 W8 Na6 66.0(4) . . ?
O3GE W8 Na6 137.0(3) . . ?
Na5 W8 Na6 55.7(4) . . ?
O8T W8 Na7 38.4(6) . . ?
O8A W8 Na7 64.5(6) . . ?
O89 W8 Na7 109.8(5) . . ?
O78 W8 Na7 94.9(5) . . ?
O38 W8 Na7 131.4(5) . . ?
O3GE W8 Na7 152.4(5) . . ?
Na5 W8 Na7 118.0(5) . . ?
Na6 W8 Na7 69.7(4) . . ?
O9T W9 O9CD 103.5(6) . . ?
O9T W9 O49 99.8(5) . . ?
O9CD W9 O49 93.5(5) . . ?
O9T W9 O89 102.6(6) . . ?
O9CD W9 O89 92.2(5) . . ?
O49 W9 O89 154.8(5) . . ?
O9T W9 O19 94.2(5) . . ?
O9CD W9 O19 162.3(5) . . ?
O49 W9 O19 83.8(5) . . ?
O89 W9 O19 83.4(5) . . ?
O9T W9 O1GE 165.3(5) . . ?
O9CD W9 O1GE 89.2(5) . . ?
O49 W9 O1GE 71.5(4) . . ?
O89 W9 O1GE 84.1(5) . . ?
O19 W9 O1GE 73.3(4) . . ?
O9T W9 Na5 87.4(6) . . ?
O9CD W9 Na5 135.1(5) . . ?
O49 W9 Na5 128.0(5) . . ?
O89 W9 Na5 43.0(5) . . ?
O19 W9 Na5 44.2(5) . . ?
O1GE W9 Na5 88.9(5) . . ?
O4GE Ge1 O3GE 112.4(6) . . ?
O4GE Ge1 O2GE 112.0(6) . . ?
O3GE Ge1 O2GE 107.7(5) . . ?
O4GE Ge1 O1GE 110.9(5) . . ?
O3GE Ge1 O1GE 106.9(5) . . ?
O2GE Ge1 O1GE 106.6(6) . . ?
O9CD Cd1 O1CW 88.5(5) . . ?
O9CD Cd1 O7A 170.0(5) . 2_565 ?
O1CW Cd1 O7A 101.4(5) . 2_565 ?
O9CD Cd1 O4CD 90.6(4) . . ?
O1CW Cd1 O4CD 89.2(5) . . ?
O7A Cd1 O4CD 91.0(4) 2_565 . ?
O9CD Cd1 O6CD 94.5(5) . 2_565 ?
O1CW Cd1 O6CD 101.1(5) . 2_565 ?
O7A Cd1 O6CD 82.3(4) 2_565 2_565 ?
O4CD Cd1 O6CD 168.6(4) . 2_565 ?
O9CD Cd1 O4GE 86.8(4) . . ?
O1CW Cd1 O4GE 172.0(4) . . ?
O7A Cd1 O4GE 83.5(4) 2_565 . ?
O4CD Cd1 O4GE 84.3(4) . . ?
O6CD Cd1 O4GE 85.8(4) 2_565 . ?
O9CD Cd1 Cd2 85.3(3) . 2_565 ?
O1CW Cd1 Cd2 142.5(3) . 2_565 ?
O7A Cd1 Cd2 85.9(3) 2_565 2_565 ?
O4CD Cd1 Cd2 127.7(3) . 2_565 ?
O6CD Cd1 Cd2 42.9(3) 2_565 2_565 ?
O4GE Cd1 Cd2 43.4(3) . 2_565 ?
O9CD Cd1 Cd2 128.6(3) . . ?
O1CW Cd1 Cd2 141.5(4) . . ?
O7A Cd1 Cd2 42.0(3) 2_565 . ?
O4CD Cd1 Cd2 81.8(3) . . ?
O6CD Cd1 Cd2 87.1(3) 2_565 . ?
O4GE Cd1 Cd2 42.0(3) . . ?
Cd2 Cd1 Cd2 61.91(4) 2_565 . ?
O8A Cd2 O5CD 97.6(5) 2_565 . ?
O8A Cd2 O7A 92.2(5) 2_565 2_565 ?
O5CD Cd2 O7A 95.8(4) . 2_565 ?
O8A Cd2 O4GE 170.5(4) 2_565 . ?
O5CD Cd2 O4GE 91.3(4) . . ?
O7A Cd2 O4GE 83.5(4) 2_565 . ?
O8A Cd2 O6CD 95.5(5) 2_565 . ?
O5CD Cd2 O6CD 92.1(4) . . ?
O7A Cd2 O6CD 168.2(5) 2_565 . ?
O4GE Cd2 O6CD 87.5(4) . . ?
O8A Cd2 O4GE 89.4(4) 2_565 2_565 ?
O5CD Cd2 O4GE 172.8(4) . 2_565 ?
O7A Cd2 O4GE 85.8(4) 2_565 2_565 ?
O4GE Cd2 O4GE 81.9(4) . 2_565 ?
O6CD Cd2 O4GE 85.3(4) . 2_565 ?
O8A Cd2 Cd1 87.8(3) 2_565 2_565 ?
O5CD Cd2 Cd1 134.9(3) . 2_565 ?
O7A Cd2 Cd1 128.9(3) 2_565 2_565 ?
O4GE Cd2 Cd1 88.3(3) . 2_565 ?
O6CD Cd2 Cd1 42.8(3) . 2_565 ?
O4GE Cd2 Cd1 43.1(3) 2_565 2_565 ?
O8A Cd2 Cd1 134.0(3) 2_565 . ?
O5CD Cd2 Cd1 89.6(3) . . ?
O7A Cd2 Cd1 41.8(3) 2_565 . ?
O4GE Cd2 Cd1 42.3(3) . . ?
O6CD Cd2 Cd1 129.8(3) . . ?
O4GE Cd2 Cd1 86.8(3) 2_565 . ?
Cd1 Cd2 Cd1 118.09(4) 2_565 . ?
O8A Cd2 Cd2 130.0(3) 2_565 2_565 ?
O5CD Cd2 Cd2 132.4(3) . 2_565 ?
O7A Cd2 Cd2 82.9(3) 2_565 2_565 ?
O4GE Cd2 Cd2 41.2(3) . 2_565 ?
O6CD Cd2 Cd2 85.3(3) . 2_565 ?
O4GE Cd2 Cd2 40.7(3) 2_565 2_565 ?
Cd1 Cd2 Cd2 59.70(4) 2_565 2_565 ?
Cd1 Cd2 Cd2 58.39(4) . 2_565 ?
O8W Na1 O9T 90.5(5) . 1_655 ?
O8W Na1 O67 154.5(6) . . ?
O9T Na1 O67 113.5(5) 1_655 . ?
O8W Na1 O26 125.0(5) . . ?
O9T Na1 O26 88.8(5) 1_655 . ?
O67 Na1 O26 66.9(4) . . ?
O8W Na1 O23 89.7(5) . . ?
O9T Na1 O23 143.7(5) 1_655 . ?
O67 Na1 O23 76.3(4) . . ?
O26 Na1 O23 62.0(4) . . ?
O8W Na1 O9W 86.3(5) . . ?
O9T Na1 O9W 75.8(5) 1_655 . ?
O67 Na1 O9W 91.0(5) . . ?
O26 Na1 O9W 145.6(5) . . ?
O23 Na1 O9W 140.3(5) . . ?
O8W Na1 O37 91.4(5) . . ?
O9T Na1 O37 154.7(5) 1_655 . ?
O67 Na1 O37 63.2(4) . . ?
O26 Na1 O37 110.5(5) . . ?
O23 Na1 O37 61.5(4) . . ?
O9W Na1 O37 79.1(4) . . ?
O8W Na1 W6 161.1(5) . . ?
O9T Na1 W6 92.7(4) 1_655 . ?
O67 Na1 W6 33.9(3) . . ?
O26 Na1 W6 36.6(3) . . ?
O23 Na1 W6 76.8(3) . . ?
O9W Na1 W6 112.5(4) . . ?
O37 Na1 W6 93.6(3) . . ?
O8W Na1 W2 102.1(4) . . ?
O9T Na1 W2 112.6(4) 1_655 . ?
O67 Na1 W2 77.5(3) . . ?
O26 Na1 W2 31.9(3) . . ?
O23 Na1 W2 32.6(3) . . ?
O9W Na1 W2 167.7(4) . . ?
O37 Na1 W2 91.6(3) . . ?
W6 Na1 W2 59.60(13) . . ?
O8W Na1 Na2 43.8(4) . . ?
O9T Na1 Na2 83.9(4) 1_655 . ?
O67 Na1 Na2 126.7(4) . . ?
O26 Na1 Na2 166.2(4) . . ?
O23 Na1 Na2 119.4(4) . . ?
O9W Na1 Na2 42.7(4) . . ?
O37 Na1 Na2 80.1(3) . . ?
W6 Na1 Na2 155.1(3) . . ?
W2 Na1 Na2 143.9(3) . . ?
O8W Na1 W3 81.9(4) . . ?
O9T Na1 W3 170.7(4) 1_655 . ?
O67 Na1 W3 74.9(3) . . ?
O26 Na1 W3 91.2(4) . . ?
O23 Na1 W3 31.7(3) . . ?
O9W Na1 W3 108.8(4) . . ?
O37 Na1 W3 32.0(3) . . ?
W6 Na1 W3 92.79(17) . . ?
W2 Na1 W3 64.16(13) . . ?
Na2 Na1 W3 94.2(2) . . ?
O8W Na1 W7 124.3(4) . . ?
O9T Na1 W7 132.0(4) 1_655 . ?
O67 Na1 W7 31.7(3) . . ?
O26 Na1 W7 94.6(4) . . ?
O23 Na1 W7 75.0(3) . . ?
O9W Na1 W7 74.9(3) . . ?
O37 Na1 W7 34.2(3) . . ?
W6 Na1 W7 65.33(13) . . ?
W2 Na1 W7 92.90(17) . . ?
Na2 Na1 W7 99.0(2) . . ?
W3 Na1 W7 57.28(11) . . ?
O16W Na2 O9W 168.3(9) . . ?
O16W Na2 O5T 90.2(8) . 1_545 ?
O9W Na2 O5T 96.6(5) . 1_545 ?
O16W Na2 O10W 114.8(9) . . ?
O9W Na2 O10W 75.2(5) . . ?
O5T Na2 O10W 86.9(5) 1_545 . ?
O16W Na2 O8W 83.5(8) . . ?
O9W Na2 O8W 89.4(5) . . ?
O5T Na2 O8W 173.7(6) 1_545 . ?
O10W Na2 O8W 96.6(6) . . ?
O16W Na2 O17W 80.3(9) . 1_655 ?
O9W Na2 O17W 90.8(6) . 1_655 ?
O5T Na2 O17W 84.7(6) 1_545 1_655 ?
O10W Na2 O17W 162.8(7) . 1_655 ?
O8W Na2 O17W 93.3(6) . 1_655 ?
O16W Na2 O18W 36.6(9) . . ?
O9W Na2 O18W 154.4(8) . . ?
O5T Na2 O18W 79.5(8) 1_545 . ?
O10W Na2 O18W 79.3(8) . . ?
O8W Na2 O18W 95.9(8) . . ?
O17W Na2 O18W 113.7(9) 1_655 . ?
O16W Na2 Na1 125.7(8) . . ?
O9W Na2 Na1 47.3(4) . . ?
O5T Na2 Na1 143.8(4) 1_545 . ?
O10W Na2 Na1 81.5(4) . . ?
O8W Na2 Na1 42.4(4) . . ?
O17W Na2 Na1 96.5(6) 1_655 . ?
O18W Na2 Na1 130.8(7) . . ?
O16W Na2 Na6 82.7(8) . 1_655 ?
O9W Na2 Na6 95.4(5) . 1_655 ?
O5T Na2 Na6 45.1(4) 1_545 1_655 ?
O10W Na2 Na6 130.3(5) . 1_655 ?
O8W Na2 Na6 132.5(5) . 1_655 ?
O17W Na2 Na6 39.7(5) 1_655 1_655 ?
O18W Na2 Na6 99.3(7) . 1_655 ?
Na1 Na2 Na6 127.2(3) . 1_655 ?
O7W Na3 O78 92.7(5) . . ?
O7W Na3 O7T 98.5(5) . 2 ?
O78 Na3 O7T 166.6(5) . 2 ?
O7W Na3 O4W 171.7(6) . . ?
O78 Na3 O4W 95.5(5) . . ?
O7T Na3 O4W 73.5(5) 2 . ?
O7W Na3 O4W 85.6(5) . 2 ?
O78 Na3 O4W 96.7(5) . 2 ?
O7T Na3 O4W 77.1(5) 2 2 ?
O4W Na3 O4W 94.8(5) . 2 ?
O7W Na3 O1W 96.0(6) . . ?
O78 Na3 O1W 95.2(5) . . ?
O7T Na3 O1W 90.8(5) 2 . ?
O4W Na3 O1W 81.9(5) . . ?
O4W Na3 O1W 167.9(6) 2 . ?
O7W Na3 Na3 132.0(5) . 2 ?
O78 Na3 Na3 99.0(4) . 2 ?
O7T Na3 Na3 68.1(4) 2 2 ?
O4W Na3 Na3 47.8(4) . 2 ?
O4W Na3 Na3 47.0(4) 2 2 ?
O1W Na3 Na3 128.5(5) . 2 ?
O7W Na3 W7 115.5(4) . . ?
O78 Na3 W7 28.9(3) . . ?
O7T Na3 W7 137.8(4) 2 . ?
O4W Na3 W7 72.8(4) . . ?
O4W Na3 W7 81.1(4) 2 . ?
O1W Na3 W7 108.7(4) . . ?
Na3 Na3 W7 70.6(2) 2 . ?
O7W Na3 Na7 67.9(5) . . ?
O78 Na3 Na7 79.7(4) . . ?
O7T Na3 Na7 111.3(4) 2 . ?
O4W Na3 Na7 112.3(5) . . ?
O4W Na3 Na7 152.9(5) 2 . ?
O1W Na3 Na7 33.1(5) . . ?
Na3 Na3 Na7 160.0(5) 2 . ?
W7 Na3 Na7 104.6(3) . . ?
O3T Na4 O19W 88.7(9) 2_666 . ?
O3T Na4 O12W 177.9(6) 2_666 . ?
O19W Na4 O12W 90.4(9) . . ?
O3T Na4 O2W 77.2(5) 2_666 . ?
O19W Na4 O2W 165.8(9) . . ?
O12W Na4 O2W 103.7(6) . . ?
O3T Na4 O2T 91.6(5) 2_666 . ?
O19W Na4 O2T 82.7(9) . . ?
O12W Na4 O2T 86.4(5) . . ?
O2W Na4 O2T 98.6(5) . . ?
O3T Na4 O14W 96.8(9) 2_666 . ?
O19W Na4 O14W 18.5(9) . . ?
O12W Na4 O14W 82.9(9) . . ?
O2W Na4 O14W 161.5(9) . . ?
O2T Na4 O14W 99.0(9) . . ?
O3T Na4 O3W 88.0(6) 2_666 . ?
O19W Na4 O3W 93.4(10) . . ?
O12W Na4 O3W 94.0(7) . . ?
O2W Na4 O3W 85.1(6) . . ?
O2T Na4 O3W 176.1(7) . . ?
O14W Na4 O3W 77.2(10) . . ?
O3T Na4 Na8 132.5(5) 2_666 1_665 ?
O19W Na4 Na8 48.9(9) . 1_665 ?
O12W Na4 Na8 47.5(5) . 1_665 ?
O2W Na4 Na8 143.2(5) . 1_665 ?
O2T Na4 Na8 101.2(5) . 1_665 ?
O14W Na4 Na8 36.3(9) . 1_665 ?
O3W Na4 Na8 76.3(6) . 1_665 ?
O3T Na4 Na8 93.1(4) 2_666 2_666 ?
O19W Na4 Na8 57.1(9) . 2_666 ?
O12W Na4 Na8 88.1(5) . 2_666 ?
O2W Na4 Na8 121.8(5) . 2_666 ?
O2T Na4 Na8 139.3(5) . 2_666 ?
O14W Na4 Na8 40.3(9) . 2_666 ?
O3W Na4 Na8 36.9(6) . 2_666 ?
Na8 Na4 Na8 49.1(5) 1_665 2_666 ?
O17W Na5 O1T 83.5(11) . 2_566 ?
O17W Na5 O13 157.8(13) . . ?
O1T Na5 O13 116.1(10) 2_566 . ?
O17W Na5 O89 79.6(11) . . ?
O1T Na5 O89 139.6(12) 2_566 . ?
O13 Na5 O89 78.5(7) . . ?
O17W Na5 O38 102.3(11) . . ?
O1T Na5 O38 156.4(12) 2_566 . ?
O13 Na5 O38 64.2(6) . . ?
O89 Na5 O38 63.9(6) . . ?
O17W Na5 O19 108.6(13) . . ?
O1T Na5 O19 89.3(9) 2_566 . ?
O13 Na5 O19 64.0(6) . . ?
O89 Na5 O19 62.4(7) . . ?
O38 Na5 O19 109.9(8) . . ?
O17W Na5 O3W 99.4(11) . 2_666 ?
O1T Na5 O3W 70.4(8) 2_566 2_666 ?
O13 Na5 O3W 97.2(9) . 2_666 ?
O89 Na5 O3W 148.5(10) . 2_666 ?
O38 Na5 O3W 86.0(9) . 2_666 ?
O19 Na5 O3W 143.3(10) . 2_666 ?
O17W Na5 Na6 39.9(8) . . ?
O1T Na5 Na6 105.8(8) 2_566 . ?
O13 Na5 Na6 132.7(9) . . ?
O89 Na5 Na6 83.7(7) . . ?
O38 Na5 Na6 68.6(6) . . ?
O19 Na5 Na6 139.8(10) . . ?
O3W Na5 Na6 76.5(7) 2_666 . ?
O17W Na5 W3 135.4(11) . . ?
O1T Na5 W3 136.8(10) 2_566 . ?
O13 Na5 W3 33.4(4) . . ?
O89 Na5 W3 76.6(6) . . ?
O38 Na5 W3 33.1(4) . . ?
O19 Na5 W3 93.0(7) . . ?
O3W Na5 W3 82.9(7) 2_666 . ?
Na6 Na5 W3 99.9(6) . . ?
O17W Na5 W1 140.7(13) . . ?
O1T Na5 W1 95.8(8) 2_566 . ?
O13 Na5 W1 34.1(4) . . ?
O89 Na5 W1 75.8(6) . . ?
O38 Na5 W1 93.8(7) . . ?
O19 Na5 W1 32.3(4) . . ?
O3W Na5 W1 117.5(8) 2_666 . ?
Na6 Na5 W1 157.6(7) . . ?
W3 Na5 W1 66.8(4) . . ?
O17W Na5 W8 80.9(9) . . ?
O1T Na5 W8 163.7(10) 2_566 . ?
O13 Na5 W8 78.5(6) . . ?
O89 Na5 W8 31.6(4) . . ?
O38 Na5 W8 35.1(4) . . ?
O19 Na5 W8 91.1(7) . . ?
O3W Na5 W8 116.9(8) 2_666 . ?
Na6 Na5 W8 64.4(4) . . ?
W3 Na5 W8 59.5(3) . . ?
W1 Na5 W8 93.2(5) . . ?
O17W Na5 W9 85.8(10) . . ?
O1T Na5 W9 111.3(9) 2_566 . ?
O13 Na5 W9 77.6(6) . . ?
O89 Na5 W9 31.5(4) . . ?
O38 Na5 W9 92.1(6) . . ?
O19 Na5 W9 33.5(4) . . ?
O3W Na5 W9 174.7(9) 2_666 . ?
Na6 Na5 W9 107.4(7) . . ?
W3 Na5 W9 92.8(5) . . ?
W1 Na5 W9 57.7(4) . . ?
W8 Na5 W9 62.9(4) . . ?
O17W Na6 O13W 89.9(8) . . ?
O17W Na6 O8T 87.1(8) . . ?
O13W Na6 O8T 169.3(8) . . ?
O17W Na6 O11W 116.7(9) . . ?
O13W Na6 O11W 85.4(7) . . ?
O8T Na6 O11W 86.8(7) . . ?
O17W Na6 O5T 87.8(7) . 1_445 ?
O13W Na6 O5T 81.6(6) . 1_445 ?
O8T Na6 O5T 108.6(7) . 1_445 ?
O11W Na6 O5T 152.3(8) . 1_445 ?
O17W Na6 Na5 32.9(7) . . ?
O13W Na6 Na5 91.1(7) . . ?
O8T Na6 Na5 80.8(6) . . ?
O11W Na6 Na5 84.0(7) . . ?
O5T Na6 Na5 120.5(7) 1_445 . ?
O17W Na6 Na8 103.9(7) . . ?
O13W Na6 Na8 39.5(5) . . ?
O8T Na6 Na8 131.7(6) . . ?
O11W Na6 Na8 46.0(5) . . ?
O5T Na6 Na8 118.6(6) 1_445 . ?
Na5 Na6 Na8 84.2(6) . . ?
O17W Na6 Na2 44.6(6) . 1_455 ?
O13W Na6 Na2 83.4(5) . 1_455 ?
O8T Na6 Na2 101.5(5) . 1_455 ?
O11W Na6 Na2 158.1(7) . 1_455 ?
O5T Na6 Na2 43.1(4) 1_445 1_455 ?
Na5 Na6 Na2 77.4(5) . 1_455 ?
Na8 Na6 Na2 119.5(5) . 1_455 ?
O17W Na6 W8 73.9(6) . . ?
O13W Na6 W8 147.4(7) . . ?
O8T Na6 W8 22.4(3) . . ?
O11W Na6 W8 77.5(5) . . ?
O5T Na6 W8 124.6(5) 1_445 . ?
Na5 Na6 W8 60.0(4) . . ?
Na8 Na6 W8 116.5(4) . . ?
Na2 Na6 W8 102.5(3) 1_455 . ?
O17W Na6 W5 110.0(7) . 1_445 ?
O13W Na6 W5 75.7(5) . 1_445 ?
O8T Na6 W5 115.0(6) . 1_445 ?
O11W Na6 W5 129.2(6) . 1_445 ?
O5T Na6 W5 23.3(3) 1_445 1_445 ?
Na5 Na6 W5 141.7(5) . 1_445 ?
Na8 Na6 W5 105.1(4) . 1_445 ?
Na2 Na6 W5 65.6(3) 1_455 1_445 ?
W8 Na6 W5 136.1(4) . 1_445 ?
Na7 Na7 O6W 82(4) 2_455 2_455 ?
Na7 Na7 O6W 79(4) 2_455 . ?
O6W Na7 O6W 161.6(8) 2_455 . ?
Na7 Na7 O1W 90(4) 2_455 . ?
O6W Na7 O1W 91.9(10) 2_455 . ?
O6W Na7 O1W 88.1(10) . . ?
Na7 Na7 O1W 73(4) 2_455 2_455 ?
O6W Na7 O1W 86.0(10) 2_455 2_455 ?
O6W Na7 O1W 88.6(9) . 2_455 ?
O1W Na7 O1W 162.9(7) . 2_455 ?
Na7 Na7 O8T 166(5) 2_455 . ?
O6W Na7 O8T 84.1(8) 2_455 . ?
O6W Na7 O8T 114.2(10) . . ?
O1W Na7 O8T 94.8(8) . . ?
O1W Na7 O8T 101.8(9) 2_455 . ?
Na7 Na7 W8 169(4) 2_455 . ?
O6W Na7 W8 104.9(7) 2_455 . ?
O6W Na7 W8 93.3(8) . . ?
O1W Na7 W8 81.3(6) . . ?
O1W Na7 W8 115.7(7) 2_455 . ?
O8T Na7 W8 24.5(4) . . ?
Na7 Na7 Na3 115(4) 2_455 . ?
O6W Na7 Na3 74.1(7) 2_455 . ?
O6W Na7 Na3 114.1(9) . . ?
O1W Na7 Na3 34.2(5) . . ?
O1W Na7 Na3 156.5(9) 2_455 . ?
O8T Na7 Na3 64.5(5) . . ?
W8 Na7 Na3 59.9(3) . . ?
O14W Na8 O13W 90.0(13) 1_445 . ?
O14W Na8 O3W 97.0(13) 1_445 2_666 ?
O13W Na8 O3W 86.0(9) . 2_666 ?
O14W Na8 O12W 91.3(12) 1_445 1_445 ?
O13W Na8 O12W 85.7(8) . 1_445 ?
O3W Na8 O12W 168.3(10) 2_666 1_445 ?
O14W Na8 O19W 14.7(11) 1_445 1_445 ?
O13W Na8 O19W 76.4(10) . 1_445 ?
O3W Na8 O19W 101.6(11) 2_666 1_445 ?
O12W Na8 O19W 84.5(10) 1_445 1_445 ?
O14W Na8 O11W 174.7(13) 1_445 . ?
O13W Na8 O11W 85.1(8) . . ?
O3W Na8 O11W 84.7(8) 2_666 . ?
O12W Na8 O11W 86.3(8) 1_445 . ?
O19W Na8 O11W 159.9(11) 1_445 . ?
O14W Na8 O14W 97.1(14) 1_445 2_666 ?
O13W Na8 O14W 161.0(12) . 2_666 ?
O3W Na8 O14W 75.7(10) 2_666 2_666 ?
O12W Na8 O14W 111.6(10) 1_445 2_666 ?
O19W Na8 O14W 111.8(13) 1_445 2_666 ?
O11W Na8 O14W 88.2(10) . 2_666 ?
O14W Na8 Na8 57.0(11) 1_445 2_556 ?
O13W Na8 Na8 143.0(11) . 2_556 ?
O3W Na8 Na8 82.5(8) 2_666 2_556 ?
O12W Na8 Na8 109.0(9) 1_445 2_556 ?
O19W Na8 Na8 71.7(10) 1_445 2_556 ?
O11W Na8 Na8 128.3(10) . 2_556 ?
O14W Na8 Na8 40.1(8) 2_666 2_556 ?
O14W Na8 Na4 47.3(10) 1_445 1_445 ?
O13W Na8 Na4 94.8(7) . 1_445 ?
O3W Na8 Na4 144.2(8) 2_666 1_445 ?
O12W Na8 Na4 45.1(5) 1_445 1_445 ?
O19W Na8 Na4 44.8(8) 1_445 1_445 ?
O11W Na8 Na4 131.1(7) . 1_445 ?
O14W Na8 Na4 102.9(9) 2_666 1_445 ?
Na8 Na8 Na4 75.4(6) 2_556 1_445 ?
O14W Na8 Na6 131.3(12) 1_445 . ?
O13W Na8 Na6 41.4(5) . . ?
O3W Na8 Na6 80.9(7) 2_666 . ?
O12W Na8 Na6 87.4(6) 1_445 . ?
O19W Na8 Na6 117.8(9) 1_445 . ?
O11W Na8 Na6 43.8(5) . . ?
O14W Na8 Na6 128.3(10) 2_666 . ?
Na8 Na8 Na6 162.3(9) 2_556 . ?
Na4 Na8 Na6 122.1(5) 1_445 . ?
O14W Na8 Na4 98.7(11) 1_445 2_666 ?
O13W Na8 Na4 123.5(7) . 2_666 ?
O3W Na8 Na4 37.6(6) 2_666 2_666 ?
O12W Na8 Na4 148.8(7) 1_445 2_666 ?
O19W Na8 Na4 111.0(9) 1_445 2_666 ?
O11W Na8 Na4 85.7(6) . 2_666 ?
O14W Na8 Na4 38.1(8) 2_666 2_666 ?
Na8 Na8 Na4 55.5(5) 2_556 2_666 ?
Na4 Na8 Na4 130.9(5) 1_445 2_666 ?
Na6 Na8 Na4 107.0(5) . 2_666 ?
Ge1 O1GE W4 121.2(6) . . ?
Ge1 O1GE W9 122.3(6) . . ?
W4 O1GE W9 95.1(4) . . ?
Ge1 O1GE W1 124.6(6) . . ?
W4 O1GE W1 93.5(4) . . ?
W9 O1GE W1 92.1(4) . . ?
W1 O1T Na5 153.4(10) . 2_566 ?
Ge1 O2GE W5 123.5(6) . . ?
Ge1 O2GE W6 122.2(6) . . ?
W5 O2GE W6 94.6(4) . . ?
Ge1 O2GE W2 123.1(6) . . ?
W5 O2GE W2 92.9(4) . . ?
W6 O2GE W2 92.1(4) . . ?
W2 O2T Na4 135.8(6) . . ?
Ge1 O3GE W7 122.2(6) . . ?
Ge1 O3GE W8 121.2(6) . . ?
W7 O3GE W8 94.0(4) . . ?
Ge1 O3GE W3 125.2(6) . . ?
W7 O3GE W3 92.7(4) . . ?
W8 O3GE W3 93.4(4) . . ?
W3 O3T Na4 151.2(7) . 2_666 ?
Ge1 O4GE Cd2 119.7(6) . . ?
Ge1 O4GE Cd1 122.8(6) . . ?
Cd2 O4GE Cd1 95.7(4) . . ?
Ge1 O4GE Cd2 120.9(6) . 2_565 ?
Cd2 O4GE Cd2 98.1(4) . 2_565 ?
Cd1 O4GE Cd2 93.4(4) . 2_565 ?
W4 O4CD Cd1 135.4(7) . . ?
W5 O5T Na2 142.5(7) . 1_565 ?
W5 O5T Na6 121.9(7) . 1_665 ?
Na2 O5T Na6 91.8(5) 1_565 1_665 ?
W5 O5CD Cd2 133.1(7) . . ?
W6 O6CD Cd1 128.7(7) . 2_565 ?
W6 O6CD Cd2 133.9(7) . . ?
Cd1 O6CD Cd2 94.3(5) 2_565 . ?
W7 O7A Cd1 128.9(6) . 2_565 ?
W7 O7A Cd2 132.5(6) . 2_565 ?
Cd1 O7A Cd2 96.2(5) 2_565 2_565 ?
W7 O7T Na3 149.9(7) . 2 ?
W8 O8A Cd2 136.6(7) . 2_565 ?
W8 O8T Na6 126.0(7) . . ?
W8 O8T Na7 117.0(9) . . ?
Na6 O8T Na7 116.0(8) . . ?
W9 O9T Na1 171.0(7) . 1_455 ?
W9 O9CD Cd1 137.1(7) . . ?
W2 O12 W1 154.7(7) . . ?
W3 O13 W1 153.1(7) . . ?
W3 O13 Na5 101.0(7) . . ?
W1 O13 Na5 101.1(7) . . ?
W1 O14 W4 120.1(6) . . ?
W1 O19 W9 121.3(6) . . ?
W1 O19 Na5 100.3(7) . . ?
W9 O19 Na5 102.3(7) . . ?
W2 O23 W3 153.1(7) . . ?
W2 O23 Na1 101.6(5) . . ?
W3 O23 Na1 104.0(5) . . ?
W2 O25 W5 121.5(6) . . ?
W2 O26 W6 120.4(6) . . ?
W2 O26 Na1 104.6(6) . . ?
W6 O26 Na1 97.1(5) . . ?
W3 O37 W7 119.1(6) . . ?
W3 O37 Na1 102.1(5) . . ?
W7 O37 Na1 99.5(5) . . ?
W3 O38 W8 121.8(6) . . ?
W3 O38 Na5 98.8(7) . . ?
W8 O38 Na5 99.3(7) . . ?
W5 O45 W4 147.9(7) . . ?
W4 O49 W9 119.7(6) . . ?
W6 O56 W5 119.9(6) . . ?
W6 O67 W7 150.4(6) . . ?
W6 O67 Na1 101.1(5) . . ?
W7 O67 Na1 106.9(5) . . ?
W7 O78 W8 119.9(6) . . ?
W7 O78 Na3 113.4(6) . . ?
W8 O78 Na3 124.1(6) . . ?
W8 O89 W9 149.4(7) . . ?
W8 O89 Na5 103.9(7) . . ?
W9 O89 Na5 105.6(7) . . ?
Na7 O1W Na3 112.7(8) . . ?
Na7 O1W Na7 17.1(7) . 2_455 ?
Na3 O1W Na7 125.2(8) . 2_455 ?
Na8 O3W Na4 105.5(9) 2_666 . ?
Na8 O3W Na5 118.0(10) 2_666 2_666 ?
Na4 O3W Na5 113.4(9) . 2_666 ?
Na3 O4W Na3 85.2(5) . 2 ?
Na7 O6W Na7 18.4(8) 2_455 . ?
Na1 O8W Na2 93.9(5) . . ?
Na2 O9W Na1 89.9(5) . . ?
Na6 O11W Na8 90.1(7) . . ?
Na4 O12W Na8 87.4(7) . 1_665 ?
Na8 O13W Na6 99.1(8) . . ?
O19W O14W Na8 125(4) . 1_665 ?
O19W O14W Na4 73(4) . . ?
Na8 O14W Na4 96.4(14) 1_665 . ?
O19W O14W Na8 152(4) . 2_666 ?
Na8 O14W Na8 82.9(14) 1_665 2_666 ?
Na4 O14W Na8 101.6(13) . 2_666 ?
O18W O16W Na2 77.6(16) . . ?
Na5 O17W Na6 107.2(12) . . ?
Na5 O17W Na2 156.0(13) . 1_455 ?
Na6 O17W Na2 95.7(8) . 1_455 ?
O16W O18W Na2 65.8(15) . . ?
O14W O19W Na4 89(4) . . ?
O14W O19W Na8 40(3) . 1_665 ?
Na4 O19W Na8 86.3(11) . 1_665 ?

loop_
_geom_bond_atom_site_label_1
_geom_bond_atom_site_label_2
_geom_bond_distance
_geom_bond_site_symmetry_2
_geom_bond_publ_flag
W1 O1T 1.724(13) . ?
W1 O14 1.847(12) . ?
W1 O19 1.868(11) . ?
W1 O12 1.943(12) . ?
W1 O13 1.965(12) . ?
W1 O1GE 2.429(12) . ?
W1 Na5 3.44(2) . ?
W2 O2T 1.731(12) . ?
W2 O25 1.864(12) . ?
W2 O12 1.892(12) . ?
W2 O26 1.903(13) . ?
W2 O23 1.921(12) . ?
W2 O2GE 2.453(12) . ?
W2 Na1 3.490(8) . ?
W3 O3T 1.704(12) . ?
W3 O38 1.874(11) . ?
W3 O13 1.903(12) . ?
W3 O23 1.923(12) . ?
W3 O37 1.923(11) . ?
W3 O3GE 2.400(11) . ?
W3 Na5 3.39(2) . ?
W3 Na1 3.548(7) . ?
W4 O4T 1.759(13) . ?
W4 O4CD 1.766(12) . ?
W4 O49 1.945(11) . ?
W4 O45 1.953(12) . ?
W4 O14 2.095(12) . ?
W4 O1GE 2.262(12) . ?
W5 O5T 1.727(13) . ?
W5 O5CD 1.765(12) . ?
W5 O45 1.906(12) . ?
W5 O56 1.959(12) . ?
W5 O25 2.073(11) . ?
W5 O2GE 2.285(12) . ?
W5 Na6 3.714(13) 1_665 ?
W6 O6T 1.725(13) . ?
W6 O6CD 1.799(12) . ?
W6 O67 1.941(12) . ?
W6 O56 1.943(12) . ?
W6 O26 2.050(13) . ?
W6 O2GE 2.309(12) . ?
W6 Na1 3.412(8) . ?
W7 O7T 1.734(13) . ?
W7 O7A 1.804(12) . ?
W7 O78 1.908(12) . ?
W7 O67 1.952(11) . ?
W7 O37 2.028(11) . ?
W7 O3GE 2.305(11) . ?
W7 Na1 3.557(7) . ?
W7 Na3 3.627(7) . ?
W8 O8T 1.731(14) . ?
W8 O8A 1.755(13) . ?
W8 O89 1.910(13) . ?
W8 O78 2.005(12) . ?
W8 O38 2.061(11) . ?
W8 O3GE 2.328(11) . ?
W8 Na5 3.54(2) . ?
W8 Na6 3.683(12) . ?
W8 Na7 3.714(17) . ?
W9 O9T 1.733(13) . ?
W9 O9CD 1.774(12) . ?
W9 O49 1.948(12) . ?
W9 O89 1.956(13) . ?
W9 O19 2.037(11) . ?
W9 O1GE 2.300(12) . ?
W9 Na5 3.61(2) . ?
Ge1 O4GE 1.719(12) . ?
Ge1 O3GE 1.757(12) . ?
Ge1 O2GE 1.764(12) . ?
Ge1 O1GE 1.768(12) . ?
Cd1 O9CD 2.229(13) . ?
Cd1 O1CW 2.260(14) . ?
Cd1 O7A 2.280(12) 2_565 ?
Cd1 O4CD 2.281(12) . ?
Cd1 O6CD 2.286(13) 2_565 ?
Cd1 O4GE 2.300(12) . ?
Cd1 Cd2 3.3573(18) 2_565 ?
Cd1 Cd2 3.4036(18) . ?
Cd2 O8A 2.213(13) 2_565 ?
Cd2 O5CD 2.242(12) . ?
Cd2 O7A 2.291(12) 2_565 ?
Cd2 O4GE 2.291(12) . ?
Cd2 O6CD 2.294(13) . ?
Cd2 O4GE 2.313(12) 2_565 ?
Cd2 Cd1 3.3573(18) 2_565 ?
Cd2 Cd2 3.478(2) 2_565 ?
Na1 O8W 2.370(16) . ?
Na1 O9T 2.381(15) 1_655 ?
Na1 O67 2.459(13) . ?
Na1 O26 2.485(15) . ?
Na1 O23 2.552(14) . ?
Na1 O9W 2.581(16) . ?
Na1 O37 2.607(13) . ?
Na1 Na2 3.510(11) . ?
Na2 O16W 2.35(3) . ?
Na2 O9W 2.383(16) . ?
Na2 O5T 2.415(15) 1_545 ?
Na2 O10W 2.416(16) . ?
Na2 O8W 2.434(16) . ?
Na2 O17W 2.49(2) 1_655 ?
Na2 O18W 2.51(3) . ?
Na2 Na6 3.531(15) 1_655 ?
Na3 O7W 2.353(17) . ?
Na3 O78 2.419(14) . ?
Na3 O7T 2.428(14) 2 ?
Na3 O4W 2.438(15) . ?
Na3 O4W 2.468(15) 2 ?
Na3 O1W 2.495(16) . ?
Na3 Na3 3.322(15) 2 ?
Na3 Na7 4.10(2) . ?
Na4 O3T 2.327(14) 2_666 ?
Na4 O19W 2.34(3) . ?
Na4 O12W 2.346(16) . ?
Na4 O2W 2.419(16) . ?
Na4 O2T 2.426(14) . ?
Na4 O14W 2.45(3) . ?
Na4 O3W 2.46(2) . ?
Na4 Na8 3.309(19) 1_665 ?
Na4 Na8 3.889(18) 2_666 ?
Na5 O17W 1.92(3) . ?
Na5 O1T 2.33(2) 2_566 ?
Na5 O13 2.47(3) . ?
Na5 O89 2.55(3) . ?
Na5 O38 2.56(2) . ?
Na5 O19 2.58(3) . ?
Na5 O3W 2.94(3) 2_666 ?
Na5 Na6 3.37(3) . ?
Na6 O17W 2.26(2) . ?
Na6 O13W 2.34(2) . ?
Na6 O8T 2.389(18) . ?
Na6 O11W 2.42(2) . ?
Na6 O5T 2.501(17) 1_445 ?
Na6 Na8 3.49(2) . ?
Na6 Na2 3.531(15) 1_455 ?
Na6 W5 3.714(13) 1_445 ?
Na7 Na7 0.75(3) 2_455 ?
Na7 O6W 2.32(3) 2_455 ?
Na7 O6W 2.34(3) . ?
Na7 O1W 2.43(3) . ?
Na7 O1W 2.54(3) 2_455 ?
Na7 O8T 2.59(2) . ?
Na8 O14W 1.97(4) 1_445 ?
Na8 O13W 2.25(2) . ?
Na8 O3W 2.42(3) 2_666 ?
Na8 O12W 2.44(2) 1_445 ?
Na8 O19W 2.50(4) 1_445 ?
Na8 O11W 2.52(2) . ?
Na8 O14W 2.57(4) 2_666 ?
Na8 Na8 3.04(3) 2_556 ?
Na8 Na4 3.309(19) 1_445 ?
Na8 Na4 3.889(17) 2_666 ?
O1T Na5 2.33(2) 2_566 ?
O3T Na4 2.327(14) 2_666 ?
O4GE Cd2 2.313(12) 2_565 ?
O5T Na2 2.415(15) 1_565 ?
O5T Na6 2.501(17) 1_665 ?
O6CD Cd1 2.286(13) 2_565 ?
O7A Cd1 2.280(12) 2_565 ?
O7A Cd2 2.291(12) 2_565 ?
O7T Na3 2.428(14) 2 ?
O8A Cd2 2.213(13) 2_565 ?
O9T Na1 2.381(14) 1_455 ?
O1W Na7 2.54(3) 2_455 ?
O3W Na8 2.42(3) 2_666 ?
O3W Na5 2.94(3) 2_666 ?
O4W Na3 2.468(15) 2 ?
O6W Na7 2.32(3) 2_455 ?
O12W Na8 2.44(2) 1_665 ?
O14W O19W 0.78(4) . ?
O14W Na8 1.97(4) 1_665 ?
O14W Na8 2.57(4) 2_666 ?
O16W O18W 1.53(4) . ?
O17W Na2 2.49(2) 1_455 ?
O19W Na8 2.50(4) 1_665 ?
